data_4505900
loop_
_publ_author_name
'Sun, Qian'
'Wang, Yan-Qin'
'Cheng, Ai-Ling'
'Wang, Kun'
'Gao, En-Qing'

_publ_section_title
;
 Entangled Metal--Organic Frameworks ofm-Phenylenediacrylate Modulated by
 Bis(pyridyl) Ligands
;
_journal_issue 5
_journal_name_full 'Crystal Growth &amp; Design'
_journal_page_first 2234
_journal_paper_doi 10.1021/cg201432w
_journal_volume 12
_journal_year 2012
_chemical_formula_sum 'C25 H29 N2 O6.5 Zn'
_chemical_formula_weight 526.87
_chemical_name_systematic
; 
 ? 
;
_space_group_IT_number 15
_symmetry_cell_setting monoclinic
_symmetry_space_group_name_Hall '-C 2yc'
_symmetry_space_group_name_H-M 'C 1 2/c 1'
_atom_sites_solution_hydrogens geom
_atom_sites_solution_primary direct
_atom_sites_solution_secondary difmap
_audit_creation_method SHELXL-97
_cell_angle_alpha 90.00
_cell_angle_beta 108.3490(10)
_cell_angle_gamma 90.00
_cell_formula_units_Z 8
_cell_length_a 18.8968(7)
_cell_length_b 16.8266(6)
_cell_length_c 16.1483(6)
_cell_measurement_temperature 296(2)
_cell_volume 4873.6(3)
_computing_cell_refinement 'Bruker SMART'
_computing_data_collection 'Bruker SMART'
_computing_data_reduction 'Bruker SHELXTL'
_computing_molecular_graphics 'Bruker SHELXTL'
_computing_publication_material 'Bruker SHELXTL'
_computing_structure_refinement 'SHELXL-97 (Sheldrick, 1997)'
_computing_structure_solution 'SHELXS-97 (Sheldrick, 1990)'
_diffrn_ambient_temperature 296(2)
_diffrn_measured_fraction_theta_full 0.994
_diffrn_measured_fraction_theta_max 0.994
_diffrn_measurement_device_type 'CCD area detector'
_diffrn_measurement_method 'phi and omega scans'
_diffrn_radiation_monochromator graphite
_diffrn_radiation_source 'fine-focus sealed tube'
_diffrn_radiation_type MoK\a
_diffrn_radiation_wavelength 0.71073
_diffrn_reflns_av_R_equivalents 0.0233
_diffrn_reflns_av_sigmaI/netI 0.0178
_diffrn_reflns_limit_h_max 24
_diffrn_reflns_limit_h_min -23
_diffrn_reflns_limit_k_max 21
_diffrn_reflns_limit_k_min -21
_diffrn_reflns_limit_l_max 21
_diffrn_reflns_limit_l_min -21
_diffrn_reflns_number 32285
_diffrn_reflns_theta_full 27.61
_diffrn_reflns_theta_max 27.61
_diffrn_reflns_theta_min 1.66
_exptl_absorpt_coefficient_mu 1.053
_exptl_absorpt_correction_T_max 23.236
_exptl_absorpt_correction_T_min 2.768
_exptl_absorpt_correction_type multi-scan
_exptl_crystal_colour yellow
_exptl_crystal_density_diffrn 1.436
_exptl_crystal_density_method 'not measured'
_exptl_crystal_description block
_exptl_crystal_F_000 2200
_exptl_crystal_size_max 0.4
_exptl_crystal_size_mid 0.25
_exptl_crystal_size_min 0.15
_refine_diff_density_max 1.329
_refine_diff_density_min -0.529
_refine_diff_density_rms 0.072
_refine_ls_extinction_method none
_refine_ls_goodness_of_fit_ref 1.048
_refine_ls_hydrogen_treatment mixed
_refine_ls_matrix_type full
_refine_ls_number_parameters 327
_refine_ls_number_reflns 5640
_refine_ls_number_restraints 8
_refine_ls_restrained_S_all 1.048
_refine_ls_R_factor_all 0.0721
_refine_ls_R_factor_gt 0.0565
_refine_ls_shift/su_max 0.001
_refine_ls_shift/su_mean 0.000
_refine_ls_structure_factor_coef Fsqd
_refine_ls_weighting_details 'calc w=1/[\s^2^(Fo^2^)+(0.0809P)^2^+10.7305P] where P=(Fo^2^+2Fc^2^)/3'
_refine_ls_weighting_scheme calc
_refine_ls_wR_factor_gt 0.1532
_refine_ls_wR_factor_ref 0.1681
_reflns_number_gt 4395
_reflns_number_total 5640
_reflns_threshold_expression >2sigma(I)
_cod_data_source_file cg201432w_si_005.cif
_cod_data_source_block 2
_cod_original_sg_symbol_H-M 'C2/c '
_cod_original_formula_sum 'C25 H29 N2 O6.50 Zn'
_cod_database_code 4505900

loop_
_symmetry_equiv_pos_as_xyz
'x, y, z'
'-x, y, -z+1/2'
'x+1/2, y+1/2, z'
'-x+1/2, y+1/2, -z+1/2'
'-x, -y, -z'
'x, -y, z-1/2'
'-x+1/2, -y+1/2, -z'
'x+1/2, -y+1/2, z-1/2'

loop_
_atom_site_label
_atom_site_type_symbol
_atom_site_fract_x
_atom_site_fract_y
_atom_site_fract_z
_atom_site_U_iso_or_equiv
_atom_site_adp_type
_atom_site_occupancy
_atom_site_symmetry_multiplicity
_atom_site_calc_flag
_atom_site_refinement_flags
Zn1 Zn 0.32595(2) 0.09607(2) 0.72573(3) 0.05264(16) Uani 1 1 d .
C1 C 0.3650(2) 0.2087(2) 0.6317(2) 0.0571(8) Uani 1 1 d .
C2 C 0.4147(2) 0.2533(2) 0.5936(2) 0.0586(8) Uani 1 1 d .
H2A H 0.4650 0.2574 0.6255 0.070 Uiso 1 1 calc R
C3 C 0.3908(2) 0.2877(2) 0.5159(2) 0.0574(8) Uani 1 1 d .
H3A H 0.3404 0.2827 0.4848 0.069 Uiso 1 1 calc R
C4 C 0.43678(19) 0.33279(19) 0.4749(2) 0.0530(7) Uani 1 1 d .
C5 C 0.5032(2) 0.3676(2) 0.5248(2) 0.0570(8) Uani 1 1 d .
H5A H 0.5186 0.3607 0.5850 0.068 Uiso 1 1 calc R
C6 C 0.4142(2) 0.3432(2) 0.3855(2) 0.0599(8) Uani 1 1 d .
H6A H 0.3700 0.3205 0.3509 0.072 Uiso 1 1 calc R
C7 C 0.4575(2) 0.3876(3) 0.3473(3) 0.0682(10) Uani 1 1 d .
H7A H 0.4424 0.3943 0.2871 0.082 Uiso 1 1 calc R
C8 C 0.5235(2) 0.4221(2) 0.3991(3) 0.0644(9) Uani 1 1 d .
H8A H 0.5521 0.4521 0.3732 0.077 Uiso 1 1 calc R
C9 C 0.5471(2) 0.4121(2) 0.4884(3) 0.0576(8) Uani 1 1 d .
C10 C 0.6157(2) 0.4486(2) 0.5498(3) 0.0721(10) Uani 1 1 d .
H10A H 0.6202 0.4456 0.6088 0.086 Uiso 1 1 calc R
C11 C 0.6692(2) 0.4837(3) 0.5314(3) 0.0854(14) Uani 1 1 d .
H11A H 0.6662 0.4887 0.4730 0.103 Uiso 1 1 calc R
C12 C 0.7344(3) 0.5160(3) 0.5975(5) 0.114(3) Uani 1 1 d .
C13 C 0.3819(2) -0.0482(2) 0.8372(3) 0.0612(9) Uani 1 1 d .
H13A H 0.3320 -0.0629 0.8184 0.073 Uiso 1 1 calc R
C14 C 0.47322(18) 0.0416(2) 0.8390(2) 0.0525(7) Uani 1 1 d .
H14A H 0.4876 0.0898 0.8211 0.063 Uiso 1 1 calc R
C15 C 0.52698(19) -0.0059(2) 0.8935(2) 0.0565(8) Uani 1 1 d .
H15A H 0.5765 0.0106 0.9125 0.068 Uiso 1 1 calc R
C16 C 0.4323(2) -0.0985(2) 0.8905(3) 0.0633(9) Uani 1 1 d .
H16A H 0.4163 -0.1464 0.9071 0.076 Uiso 1 1 calc R
C17 C 0.5073(2) -0.0789(2) 0.9203(2) 0.0555(8) Uani 1 1 d .
C18 C 0.5637(2) -0.1332(3) 0.9802(3) 0.0766(11) Uani 1 1 d .
H18A H 0.5402 -0.1594 1.0181 0.092 Uiso 1 1 calc R
H18B H 0.6038 -0.1007 1.0168 0.092 Uiso 1 1 calc R
O2 O 0.39776(14) 0.16135(16) 0.69320(17) 0.0644(6) Uani 1 1 d .
O1 O 0.29637(14) 0.21861(18) 0.60577(18) 0.0694(7) Uani 1 1 d .
O3 O 0.7355(2) 0.5193(2) 0.6798(3) 0.1181(16) Uani 1 1 d .
O4 O 0.7859(3) 0.5418(3) 0.5749(4) 0.164(3) Uani 1 1 d .
N1 N 0.40104(15) 0.02181(16) 0.81041(18) 0.0504(6) Uani 1 1 d .
C19 C 0.5978(3) -0.1965(3) 0.9380(4) 0.0934(15) Uani 1 1 d .
H19A H 0.6270 -0.2324 0.9827 0.112 Uiso 1 1 calc R
H19B H 0.5582 -0.2270 0.8978 0.112 Uiso 1 1 calc R
C20 C 0.6437(4) -0.1644(3) 0.8928(4) 0.1080(19) Uani 1 1 d .
H20A H 0.6760 -0.1248 0.9296 0.130 Uiso 1 1 calc R
H20B H 0.6124 -0.1374 0.8411 0.130 Uiso 1 1 calc R
C21 C 0.6939(3) -0.2272(3) 0.8638(4) 0.0944(17) Uani 1 1 d .
C22 C 0.6877(3) -0.3088(4) 0.8688(4) 0.111(2) Uani 1 1 d .
H22A H 0.6554 -0.3304 0.8960 0.133 Uiso 1 1 calc R
C23 C 0.7440(3) -0.2006(3) 0.8278(3) 0.0790(12) Uani 1 1 d .
H23A H 0.7524 -0.1462 0.8258 0.095 Uiso 1 1 calc R
C24 C 0.7292(3) -0.3590(3) 0.8334(3) 0.0835(13) Uani 1 1 d .
H24A H 0.7232 -0.4137 0.8367 0.100 Uiso 1 1 calc R
C25 C 0.7831(2) -0.2528(2) 0.7937(3) 0.0647(9) Uani 1 1 d .
H25A H 0.8164 -0.2317 0.7675 0.078 Uiso 1 1 calc R
N2 N 0.77680(15) -0.33189(17) 0.79536(19) 0.0549(6) Uani 1 1 d .
O5 O 0.5000 0.3844(5) 0.7500 0.179(4) Uani 1 2 d SD
H5W H 0.4618(10) 0.416(2) 0.740(10) 0.268 Uiso 1 1 d D
O7 O 0.2444(2) 0.3753(2) 0.5858(3) 0.0955(10) Uani 1 1 d D
H7W1 H 0.238(4) 0.401(3) 0.539(3) 0.143 Uiso 1 1 d D
H7W2 H 0.260(4) 0.329(2) 0.579(4) 0.143 Uiso 1 1 d D
O6 O 0.3568(3) 0.4562(3) 0.7055(4) 0.1395(17) Uani 1 1 d D
H6W1 H 0.329(5) 0.460(6) 0.739(5) 0.209 Uiso 1 1 d D
H6W2 H 0.338(5) 0.418(4) 0.670(5) 0.209 Uiso 1 1 d D

loop_
_atom_site_aniso_label
_atom_site_aniso_U_11
_atom_site_aniso_U_22
_atom_site_aniso_U_33
_atom_site_aniso_U_23
_atom_site_aniso_U_13
_atom_site_aniso_U_12
Zn1 0.0443(2) 0.0515(2) 0.0620(3) -0.00482(16) 0.01644(17) -0.00048(15)
C1 0.058(2) 0.0571(19) 0.0597(19) 0.0038(15) 0.0236(16) 0.0080(15)
C2 0.0533(18) 0.0576(19) 0.067(2) 0.0050(16) 0.0221(16) 0.0056(15)
C3 0.0522(18) 0.0582(19) 0.065(2) -0.0017(16) 0.0225(15) 0.0035(15)
C4 0.0499(17) 0.0493(17) 0.0630(19) -0.0007(14) 0.0223(15) 0.0064(13)
C5 0.0578(19) 0.0524(18) 0.0589(19) -0.0056(15) 0.0156(15) 0.0035(15)
C6 0.0511(18) 0.064(2) 0.063(2) 0.0003(16) 0.0151(15) -0.0033(16)
C7 0.067(2) 0.081(3) 0.060(2) 0.0061(18) 0.0241(18) -0.0008(19)
C8 0.058(2) 0.059(2) 0.084(3) 0.0037(18) 0.0340(19) -0.0029(16)
C9 0.0525(18) 0.0478(17) 0.072(2) -0.0062(15) 0.0192(16) 0.0030(14)
C10 0.070(2) 0.055(2) 0.091(3) -0.0041(19) 0.025(2) 0.0061(18)
C11 0.071(3) 0.064(2) 0.103(3) -0.003(2) 0.002(2) -0.006(2)
C12 0.086(4) 0.041(2) 0.156(6) -0.012(3) -0.048(4) 0.001(2)
C13 0.0479(18) 0.0567(19) 0.079(2) 0.0042(17) 0.0202(16) -0.0095(15)
C14 0.0483(17) 0.0546(18) 0.0590(18) -0.0025(14) 0.0232(14) -0.0094(14)
C15 0.0439(16) 0.070(2) 0.0597(19) -0.0061(16) 0.0216(14) -0.0041(15)
C16 0.063(2) 0.0525(19) 0.079(2) 0.0077(17) 0.0291(19) -0.0039(16)
C17 0.0562(19) 0.0589(19) 0.0594(19) -0.0045(15) 0.0295(15) 0.0078(15)
C18 0.069(2) 0.078(3) 0.086(3) 0.004(2) 0.029(2) 0.025(2)
O2 0.0557(14) 0.0673(15) 0.0727(15) 0.0183(12) 0.0237(12) 0.0094(12)
O1 0.0538(14) 0.0839(18) 0.0730(16) 0.0143(14) 0.0234(12) 0.0101(13)
O3 0.078(2) 0.082(2) 0.149(4) -0.038(2) -0.028(2) 0.0103(18)
O4 0.095(3) 0.116(4) 0.221(6) 0.056(4) -0.036(3) -0.037(3)
N1 0.0467(14) 0.0498(14) 0.0569(15) -0.0011(11) 0.0194(12) -0.0040(11)
C19 0.076(3) 0.087(3) 0.122(4) -0.018(3) 0.039(3) 0.014(2)
C20 0.152(6) 0.068(3) 0.121(4) -0.006(3) 0.068(4) -0.002(3)
C21 0.088(3) 0.087(3) 0.128(4) -0.048(3) 0.064(3) -0.027(3)
C22 0.118(4) 0.115(4) 0.141(5) -0.036(4) 0.100(4) -0.042(4)
C23 0.077(3) 0.069(3) 0.098(3) -0.027(2) 0.037(2) -0.008(2)
C24 0.101(3) 0.068(3) 0.102(3) -0.013(2) 0.061(3) -0.025(2)
C25 0.067(2) 0.059(2) 0.077(2) -0.0114(18) 0.0342(19) -0.0055(17)
N2 0.0493(15) 0.0562(16) 0.0638(16) -0.0048(13) 0.0246(13) -0.0053(12)
O5 0.213(9) 0.162(7) 0.126(6) 0.000 0.001(7) 0.000
O7 0.083(2) 0.089(2) 0.117(3) -0.012(2) 0.035(2) 0.0170(19)
O6 0.135(4) 0.131(4) 0.141(4) -0.027(3) 0.028(3) -0.020(3)

loop_
_atom_type_symbol
_atom_type_description
_atom_type_scat_dispersion_real
_atom_type_scat_dispersion_imag
_atom_type_scat_source
C C 0.0033 0.0016 'International Tables Vol C Tables 4.2.6.8 and 6.1.1.4'
H H 0.0000 0.0000 'International Tables Vol C Tables 4.2.6.8 and 6.1.1.4'
N N 0.0061 0.0033 'International Tables Vol C Tables 4.2.6.8 and 6.1.1.4'
O O 0.0106 0.0060 'International Tables Vol C Tables 4.2.6.8 and 6.1.1.4'
Zn Zn 0.2839 1.4301 'International Tables Vol C Tables 4.2.6.8 and 6.1.1.4'

loop_
_geom_angle_atom_site_label_1
_geom_angle_atom_site_label_2
_geom_angle_atom_site_label_3
_geom_angle
_geom_angle_site_symmetry_1
_geom_angle_site_symmetry_3
O2 Zn1 N1 97.41(10) . .
O2 Zn1 N2 106.73(12) . 3_455
N1 Zn1 N2 109.25(11) . 3_455
O2 Zn1 O3 144.96(18) . 3_445
N1 Zn1 O3 100.20(14) . 3_445
N2 Zn1 O3 95.68(15) 3_455 3_445
O2 Zn1 O4 88.06(15) . 3_445
N1 Zn1 O4 111.23(14) . 3_445
N2 Zn1 O4 134.40(15) 3_455 3_445
O3 Zn1 O4 57.34(19) 3_445 3_445
O1 C1 O2 123.2(3) . .
O1 C1 C2 121.6(3) . .
O2 C1 C2 115.2(3) . .
C3 C2 C1 122.9(3) . .
C3 C2 H2A 118.6 . .
C1 C2 H2A 118.6 . .
C2 C3 C4 125.6(3) . .
C2 C3 H3A 117.2 . .
C4 C3 H3A 117.2 . .
C6 C4 C5 118.5(3) . .
C6 C4 C3 120.5(3) . .
C5 C4 C3 120.9(3) . .
C9 C5 C4 122.4(3) . .
C9 C5 H5A 118.8 . .
C4 C5 H5A 118.8 . .
C4 C6 C7 120.1(3) . .
C4 C6 H6A 119.9 . .
C7 C6 H6A 119.9 . .
C6 C7 C8 119.9(4) . .
C6 C7 H7A 120.0 . .
C8 C7 H7A 120.0 . .
C9 C8 C7 120.8(3) . .
C9 C8 H8A 119.6 . .
C7 C8 H8A 119.6 . .
C8 C9 C5 118.2(3) . .
C8 C9 C10 124.9(4) . .
C5 C9 C10 116.9(4) . .
C11 C10 C9 128.1(5) . .
C11 C10 H10A 116.0 . .
C9 C10 H10A 116.0 . .
C10 C11 C12 123.2(6) . .
C10 C11 H11A 118.4 . .
C12 C11 H11A 118.4 . .
O4 C12 O3 121.5(5) . .
O4 C12 C11 118.8(8) . .
O3 C12 C11 119.6(7) . .
N1 C13 C16 123.0(3) . .
N1 C13 H13A 118.5 . .
C16 C13 H13A 118.5 . .
N1 C14 C15 123.0(3) . .
N1 C14 H14A 118.5 . .
C15 C14 H14A 118.5 . .
C14 C15 C17 119.8(3) . .
C14 C15 H15A 120.1 . .
C17 C15 H15A 120.1 . .
C13 C16 C17 120.5(3) . .
C13 C16 H16A 119.8 . .
C17 C16 H16A 119.8 . .
C16 C17 C15 116.5(3) . .
C16 C17 C18 121.3(4) . .
C15 C17 C18 122.1(4) . .
C17 C18 C19 117.1(4) . .
C17 C18 H18A 108.0 . .
C19 C18 H18A 108.0 . .
C17 C18 H18B 108.0 . .
C19 C18 H18B 108.0 . .
H18A C18 H18B 107.3 . .
C1 O2 Zn1 110.8(2) . .
C12 O3 Zn1 97.8(4) . 3
C12 O4 Zn1 82.1(5) . 3
C14 N1 C13 117.1(3) . .
C14 N1 Zn1 119.6(2) . .
C13 N1 Zn1 123.3(2) . .
C20 C19 C18 112.5(5) . .
C20 C19 H19A 109.1 . .
C18 C19 H19A 109.1 . .
C20 C19 H19B 109.1 . .
C18 C19 H19B 109.1 . .
H19A C19 H19B 107.8 . .
C19 C20 C21 115.0(4) . .
C19 C20 H20A 108.5 . .
C21 C20 H20A 108.5 . .
C19 C20 H20B 108.5 . .
C21 C20 H20B 108.5 . .
H20A C20 H20B 107.5 . .
C23 C21 C22 116.3(4) . .
C23 C21 C20 118.5(5) . .
C22 C21 C20 125.1(4) . .
C21 C22 C24 120.7(4) . .
C21 C22 H22A 119.7 . .
C24 C22 H22A 119.7 . .
C21 C23 C25 120.4(4) . .
C21 C23 H23A 119.8 . .
C25 C23 H23A 119.8 . .
N2 C24 C22 122.4(4) . .
N2 C24 H24A 118.8 . .
C22 C24 H24A 118.8 . .
N2 C25 C23 124.5(4) . .
N2 C25 H25A 117.7 . .
C23 C25 H25A 117.7 . .
C24 N2 C25 115.6(3) . .
C24 N2 Zn1 122.7(3) . 3_545
C25 N2 Zn1 121.0(2) . 3_545
H7W1 O7 H7W2 108(3) . .
H6W1 O6 H6W2 105(3) . .

loop_
_geom_bond_atom_site_label_1
_geom_bond_atom_site_label_2
_geom_bond_distance
_geom_bond_site_symmetry_2
Zn1 O2 1.942(3) .
Zn1 N1 2.055(3) .
Zn1 N2 2.062(3) 3_455
Zn1 O3 2.083(4) 3_445
Zn1 O4 2.486(7) 3_445
C1 O1 1.241(4) .
C1 O2 1.272(4) .
C1 C2 1.480(5) .
C2 C3 1.325(5) .
C2 H2A 0.9300 .
C3 C4 1.460(5) .
C3 H3A 0.9300 .
C4 C6 1.382(5) .
C4 C5 1.390(5) .
C5 C9 1.379(5) .
C5 H5A 0.9300 .
C6 C7 1.388(5) .
C6 H6A 0.9300 .
C7 C8 1.390(6) .
C7 H7A 0.9300 .
C8 C9 1.379(6) .
C8 H8A 0.9300 .
C9 C10 1.494(6) .
C10 C11 1.284(6) .
C10 H10A 0.9300 .
C11 C12 1.458(6) .
C11 H11A 0.9300 .
C12 O4 1.222(9) .
C12 O3 1.323(9) .
C13 N1 1.342(4) .
C13 C16 1.360(5) .
C13 H13A 0.9300 .
C14 N1 1.337(4) .
C14 C15 1.372(5) .
C14 H14A 0.9300 .
C15 C17 1.391(5) .
C15 H15A 0.9300 .
C16 C17 1.385(5) .
C16 H16A 0.9300 .
C17 C18 1.502(5) .
C18 C19 1.512(6) .
C18 H18A 0.9700 .
C18 H18B 0.9700 .
O3 Zn1 2.084(4) 3
O4 Zn1 2.486(7) 3
C19 C20 1.406(7) .
C19 H19A 0.9700 .
C19 H19B 0.9700 .
C20 C21 1.586(7) .
C20 H20A 0.9700 .
C20 H20B 0.9700 .
C21 C23 1.335(6) .
C21 C22 1.383(8) .
C22 C24 1.391(7) .
C22 H22A 0.9300 .
C23 C25 1.371(5) .
C23 H23A 0.9300 .
C24 N2 1.321(5) .
C24 H24A 0.9300 .
C25 N2 1.338(5) .
C25 H25A 0.9300 .
N2 Zn1 2.062(3) 3_545
O5 H5W 0.87(2) .
O7 H7W1 0.853(19) .
O7 H7W2 0.848(19) .
O6 H6W1 0.87(2) .
O6 H6W2 0.86(2) .
